data_7155609
loop_
_publ_author_name
'Akther, Thamina'
'Islam, Md Monarul'
'Rahman, Shofiur'
'Georghiou, Paris E.'
'Matsumoto, Taisuke'
'Tanaka, Junji'
'Redshaw, Carl'
'Yamato, Takehiko'

_publ_section_title
;
 Synthesis and conformations of [2.n]metacyclophan-1-ene epoxides and
 their conversion to [n.1]metacyclophanes.
;
_journal_issue 16
_journal_name_full 'Organic &amp; biomolecular chemistry'
_journal_page_first 3519
_journal_page_last 3527
_journal_paper_doi 10.1039/c7ob00400a
_journal_volume 15
_journal_year 2017
_chemical_formula_moiety 'C34 H50 O2'
_chemical_formula_sum 'C34 H50 O2'
_chemical_formula_weight 490.77
_chemical_melting_point 425.5(5)
_chemical_name_systematic syn-5,19-di-tert-butyl-1,2-epoxy-1,2-dimethyl-8,22-dimethoxy[2.8]metacyclophane
_space_group_crystal_system monoclinic
_space_group_IT_number 15
_space_group_name_Hall '-C 2yc'
_space_group_name_H-M_alt 'C 1 2/c 1'
_symmetry_space_group_name_Hall '-C 2yc'
_symmetry_space_group_name_H-M 'C 1 2/c 1'
_atom_sites_solution_hydrogens geom
_atom_sites_solution_primary direct
_atom_sites_solution_secondary difmap
_audit_update_record
;
2017-01-11 deposited with the CCDC.
2017-03-31 downloaded from the CCDC.
;
_cell_angle_alpha 90.0000
_cell_angle_beta 113.069(8)
_cell_angle_gamma 90.0000
_cell_formula_units_Z 4
_cell_length_a 18.5100(18)
_cell_length_b 11.9741(12)
_cell_length_c 14.7028(15)
_cell_measurement_reflns_used 7409
_cell_measurement_temperature 123
_cell_measurement_theta_max 68.14
_cell_measurement_theta_min 3.27
_cell_volume 2998.1(5)
_computing_cell_refinement 'RAPID AUTO'
_computing_data_collection 'RAPID AUTO (Rigaku, ????)'
_computing_data_reduction 'RAPID AUTO'
_computing_molecular_graphics 'CrystalStructure 4.2.2'
_computing_publication_material 'CrystalStructure 4.2.2 (Rigaku, 2016)'
_computing_structure_refinement 'SHELXL Version 2014/7 (Sheldrick, 2008)'
_computing_structure_solution 'Superflip (Palatinus, et al., 2007)'
_diffrn_ambient_temperature 123
_diffrn_detector_area_resol_mean 10.000
_diffrn_measured_fraction_theta_full 0.998
_diffrn_measured_fraction_theta_max 0.995
_diffrn_measurement_device_type 'Rigaku R-AXIS RAPID'
_diffrn_measurement_method \w
_diffrn_radiation_type 'Cu K\a'
_diffrn_radiation_wavelength 1.54187
_diffrn_reflns_av_R_equivalents 0.0757
_diffrn_reflns_Laue_measured_fraction_full 0.998
_diffrn_reflns_Laue_measured_fraction_max 0.995
_diffrn_reflns_limit_h_max 22
_diffrn_reflns_limit_h_min -22
_diffrn_reflns_limit_k_max 14
_diffrn_reflns_limit_k_min -14
_diffrn_reflns_limit_l_max 17
_diffrn_reflns_limit_l_min -17
_diffrn_reflns_number 16640
_diffrn_reflns_point_group_measured_fraction_full 0.998
_diffrn_reflns_point_group_measured_fraction_max 0.995
_diffrn_reflns_theta_full 67.687
_diffrn_reflns_theta_max 68.238
_diffrn_reflns_theta_min 4.514
_diffrn_standards_number 0
_exptl_absorpt_coefficient_mu 0.494
_exptl_absorpt_correction_T_max 0.976
_exptl_absorpt_correction_T_min 0.612
_exptl_absorpt_correction_type multi-scan
_exptl_absorpt_process_details 'ABSCOR (Rigaku, 1995)'
_exptl_crystal_colour colorless
_exptl_crystal_density_diffrn 1.087
_exptl_crystal_density_method 'not measured'
_exptl_crystal_description prism
_exptl_crystal_F_000 1080.00
_exptl_crystal_recrystallization_method 'Re-crystallisation from solvent: MeOH'
_exptl_crystal_size_max 0.200
_exptl_crystal_size_mid 0.100
_exptl_crystal_size_min 0.050
_refine_diff_density_max 0.57
_refine_diff_density_min -0.28
_refine_ls_extinction_method none
_refine_ls_goodness_of_fit_ref 1.371
_refine_ls_hydrogen_treatment constr
_refine_ls_number_parameters 192
_refine_ls_number_reflns 2748
_refine_ls_number_restraints 9
_refine_ls_R_factor_all 0.2485
_refine_ls_R_factor_gt 0.1471
_refine_ls_shift/su_max 0.000
_refine_ls_structure_factor_coef Fsqd
_refine_ls_weighting_details 'w = 1/[\s^2^(Fo^2^)+(0.1000P)^2^+3.0000P] where P=(Fo^2^+2Fc^2^)/3'
_refine_ls_weighting_scheme calc
_refine_ls_wR_factor_gt 0.3076
_refine_ls_wR_factor_ref 0.3461
_reflns_Friedel_coverage 0.000
_reflns_number_gt 1242
_reflns_number_total 2748
_reflns_threshold_expression F^2^>2.0\s(F^2^)
_cod_data_source_file c7ob00400a2.cif
_cod_data_source_block yt1611g
_cod_depositor_comments
;
The following automatic conversions were performed:

'_chemical_melting_point' value '425-426' was changed to '425.5(5)' -
the average value was taken and precision was estimated.

Automatic conversion script
Id: cif_fix_values 4973 2017-02-22 13:04:09Z antanas 
;
_cod_original_cell_volume 2998.1(6)
_cod_database_code 7155609

loop_
_space_group_symop_operation_xyz
'x, y, z'
'-x, y, -z+1/2'
'x+1/2, y+1/2, z'
'-x+1/2, y+1/2, -z+1/2'
'-x, -y, -z'
'x, -y, z-1/2'
'-x+1/2, -y+1/2, -z'
'x+1/2, -y+1/2, z-1/2'

loop_
_atom_site_label
_atom_site_type_symbol
_atom_site_fract_x
_atom_site_fract_y
_atom_site_fract_z
_atom_site_U_iso_or_equiv
_atom_site_adp_type
_atom_site_occupancy
_atom_site_site_symmetry_order
_atom_site_calc_flag
_atom_site_refinement_flags_posn
_atom_site_refinement_flags_adp
_atom_site_refinement_flags_occupancy
_atom_site_disorder_assembly
_atom_site_disorder_group
O1 O -0.1125(2) 0.6366(4) 0.0981(3) 0.0877(15) Uani 1 1 d . . . . .
C1 C 0.0103(3) 0.4805(5) 0.2108(5) 0.0709(19) Uani 1 1 d . . . . .
C2 C 0.0263(4) 0.3758(5) 0.1655(5) 0.094(2) Uani 1 1 d . . . . .
H2A H 0.0287 0.3119 0.2083 0.112 Uiso 1 1 calc R U . . .
H2B H 0.0766 0.3831 0.1583 0.112 Uiso 1 1 calc R U . . .
H2C H -0.0158 0.3640 0.1004 0.112 Uiso 1 1 calc R U . . .
C3 C 0.0252(3) 0.5841(5) 0.1695(4) 0.0554(15) Uani 1 1 d . . . . .
C4 C -0.0333(3) 0.6576(6) 0.1138(4) 0.0675(17) Uani 1 1 d . . . . .
C5 C -0.0179(3) 0.7576(6) 0.0760(4) 0.0746(18) Uani 1 1 d . . . . .
C6 C 0.0607(4) 0.7811(5) 0.0955(4) 0.0748(19) Uani 1 1 d . . . . .
H6 H 0.0724 0.8483 0.0697 0.090 Uiso 1 1 calc R U . . .
C7 C 0.1228(3) 0.7120(5) 0.1506(5) 0.0677(17) Uani 1 1 d . . . . .
C8 C 0.1009(3) 0.6148(5) 0.1830(4) 0.0667(17) Uani 1 1 d . . . . .
H8 H 0.1417 0.5639 0.2180 0.080 Uiso 1 1 calc R U . . .
C9 C -0.1496(4) 0.5525(6) 0.0296(5) 0.099(2) Uani 1 1 d . . . . .
H9A H -0.2056 0.5509 0.0171 0.118 Uiso 1 1 calc R U . . .
H9B H -0.1259 0.4802 0.0560 0.118 Uiso 1 1 calc R U . . .
H9C H -0.1433 0.5675 -0.0324 0.118 Uiso 1 1 calc R U . . .
C10 C 0.2086(3) 0.7443(5) 0.1765(5) 0.0679(18) Uani 1 1 d D . . . .
C11 C 0.2490(9) 0.6595(12) 0.1399(13) 0.082(5) Uani 0.5 1 d D . P A 1
H11A H 0.2416 0.5855 0.1633 0.099 Uiso 0.5 1 calc R U P A 1
H11B H 0.2269 0.6603 0.0675 0.099 Uiso 0.5 1 calc R U P A 1
H11C H 0.3052 0.6767 0.1648 0.099 Uiso 0.5 1 calc R U P A 1
C12 C 0.2493(7) 0.7486(16) 0.2925(9) 0.097(5) Uani 0.5 1 d D . P A 1
H12A H 0.2231 0.8045 0.3176 0.116 Uiso 0.5 1 calc R U P A 1
H12B H 0.2455 0.6752 0.3197 0.116 Uiso 0.5 1 calc R U P A 1
H12C H 0.3047 0.7688 0.3125 0.116 Uiso 0.5 1 calc R U P A 1
C13 C 0.2210(9) 0.8569(11) 0.1395(12) 0.081(5) Uani 0.5 1 d D . P A 1
H13A H 0.1946 0.9142 0.1630 0.097 Uiso 0.5 1 calc R U P A 1
H13B H 0.2773 0.8732 0.1644 0.097 Uiso 0.5 1 calc R U P A 1
H13C H 0.1990 0.8567 0.0671 0.097 Uiso 0.5 1 calc R U P A 1
C18 C 0.2660(9) 0.6536(13) 0.2197(17) 0.108(7) Uani 0.5 1 d D . P A 2
H18A H 0.2483 0.5860 0.1795 0.129 Uiso 0.5 1 calc R U P A 2
H18B H 0.3173 0.6762 0.2210 0.129 Uiso 0.5 1 calc R U P A 2
H18C H 0.2706 0.6385 0.2872 0.129 Uiso 0.5 1 calc R U P A 2
C19 C 0.2278(10) 0.8551(17) 0.230(2) 0.190(14) Uani 0.5 1 d D . P A 2
H19A H 0.1863 0.9092 0.1959 0.229 Uiso 0.5 1 calc R U P A 2
H19B H 0.2313 0.8451 0.2981 0.229 Uiso 0.5 1 calc R U P A 2
H19C H 0.2781 0.8828 0.2319 0.229 Uiso 0.5 1 calc R U P A 2
C20 C 0.2157(12) 0.7640(19) 0.0772(13) 0.163(8) Uani 0.5 1 d D . P A 2
H20A H 0.1797 0.8237 0.0411 0.195 Uiso 0.5 1 calc R U P A 2
H20B H 0.2697 0.7858 0.0890 0.195 Uiso 0.5 1 calc R U P A 2
H20C H 0.2024 0.6952 0.0380 0.195 Uiso 0.5 1 calc R U P A 2
C14 C -0.0788(5) 0.8318(7) 0.0169(7) 0.119(3) Uani 1 1 d D . . . .
H14A H -0.1300 0.7944 0.0009 0.142 Uiso 1 1 calc R U . . .
H14B H -0.0727 0.8452 -0.0462 0.142 Uiso 1 1 calc R U . . .
C15 C -0.0806(8) 0.9385(11) 0.0618(8) 0.235(8) Uani 1 1 d D . . . .
H15A H -0.0337 0.9805 0.0649 0.282 Uiso 1 1 calc R U . . .
H15B H -0.1270 0.9794 0.0157 0.282 Uiso 1 1 calc R U . . .
C16 C -0.0832(4) 0.9449(7) 0.1577(7) 0.107(3) Uani 1 1 d D . . . .
H16A H -0.0627 0.8748 0.1944 0.129 Uiso 1 1 calc R U . . .
H16B H -0.1382 0.9547 0.1510 0.129 Uiso 1 1 calc R U . . .
C17 C -0.0350(6) 1.0405(8) 0.2125(10) 0.232(7) Uani 1 1 d D . . . .
H17A H -0.0284 1.0881 0.1613 0.278 Uiso 1 1 calc R U . . .
H17B H -0.0696 1.0830 0.2370 0.278 Uiso 1 1 calc R U . . .

loop_
_atom_site_aniso_label
_atom_site_aniso_U_11
_atom_site_aniso_U_22
_atom_site_aniso_U_33
_atom_site_aniso_U_23
_atom_site_aniso_U_13
_atom_site_aniso_U_12
O1 0.045(2) 0.108(4) 0.099(3) -0.004(3) 0.016(2) -0.011(2)
C1 0.056(3) 0.063(4) 0.105(6) -0.016(4) 0.044(3) -0.009(3)
C2 0.092(5) 0.064(5) 0.153(7) -0.020(4) 0.078(5) -0.016(4)
C3 0.053(3) 0.056(4) 0.063(4) -0.005(3) 0.029(3) 0.007(3)
C4 0.054(4) 0.081(5) 0.059(4) 0.004(3) 0.013(3) -0.009(3)
C5 0.057(4) 0.094(5) 0.062(4) 0.014(4) 0.012(3) 0.002(4)
C6 0.069(4) 0.073(5) 0.082(5) 0.008(4) 0.029(3) 0.002(4)
C7 0.066(4) 0.064(4) 0.085(5) -0.012(3) 0.042(4) -0.004(3)
C8 0.064(4) 0.054(4) 0.096(5) 0.004(3) 0.046(3) 0.007(3)
C9 0.076(4) 0.125(6) 0.087(5) -0.008(5) 0.024(4) -0.025(4)
C10 0.046(3) 0.081(5) 0.089(5) 0.018(4) 0.040(3) -0.001(3)
C11 0.060(9) 0.063(10) 0.139(15) 0.008(11) 0.055(12) 0.005(7)
C12 0.063(8) 0.104(13) 0.110(13) 0.001(10) 0.020(8) -0.034(9)
C13 0.081(9) 0.040(9) 0.136(14) -0.031(9) 0.058(10) -0.014(7)
C18 0.047(9) 0.096(13) 0.18(2) 0.017(15) 0.041(13) 0.015(8)
C19 0.074(11) 0.120(18) 0.37(4) -0.15(3) 0.08(2) -0.054(11)
C20 0.162(18) 0.123(18) 0.23(2) -0.001(18) 0.101(17) -0.045(15)
C14 0.085(5) 0.106(7) 0.171(8) 0.039(6) 0.056(6) 0.014(5)
C15 0.234(15) 0.251(17) 0.208(14) 0.132(14) 0.074(12) 0.160(13)
C16 0.063(4) 0.102(6) 0.156(8) -0.022(6) 0.041(5) 0.007(4)
C17 0.148(11) 0.105(8) 0.35(2) 0.083(10) -0.007(11) 0.016(7)

loop_
_atom_type_symbol
_atom_type_description
_atom_type_scat_dispersion_real
_atom_type_scat_dispersion_imag
_atom_type_scat_source
C C 0.0181 0.0091
;
International Tables for Crystallography
(Vol. C, Tables 4.2.6.8 and 6.1.1.4)
;
H H 0.0000 0.0000
;
International Tables for Crystallography
(Vol. C, Table 6.1.1.4)
;
O O 0.0492 0.0322
;
International Tables for Crystallography
(Vol. C, Tables 4.2.6.8 and 6.1.1.4)
;

loop_
_geom_angle_atom_site_label_1
_geom_angle_atom_site_label_2
_geom_angle_atom_site_label_3
_geom_angle
_geom_angle_site_symmetry_1
C9 O1 C4 115.5(5) .
C1 C1 C3 121.3(3) 2
C1 C1 C2 123.3(4) 2
C3 C1 C2 115.1(5) .
C1 C2 H2A 109.5 .
C1 C2 H2B 109.5 .
H2A C2 H2B 109.5 .
C1 C2 H2C 109.5 .
H2A C2 H2C 109.5 .
H2B C2 H2C 109.5 .
C4 C3 C8 115.3(5) .
C4 C3 C1 123.8(5) .
C8 C3 C1 120.9(5) .
C3 C4 C5 123.1(5) .
C3 C4 O1 120.2(5) .
C5 C4 O1 116.6(5) .
C6 C5 C4 116.7(6) .
C6 C5 C14 120.6(6) .
C4 C5 C14 122.7(6) .
C7 C6 C5 123.8(6) .
C7 C6 H6 118.1 .
C5 C6 H6 118.1 .
C8 C7 C6 114.6(5) .
C8 C7 C10 123.0(6) .
C6 C7 C10 122.4(6) .
C7 C8 C3 126.4(5) .
C7 C8 H8 116.8 .
C3 C8 H8 116.8 .
O1 C9 H9A 109.5 .
O1 C9 H9B 109.5 .
H9A C9 H9B 109.5 .
O1 C9 H9C 109.5 .
H9A C9 H9C 109.5 .
H9B C9 H9C 109.5 .
C18 C10 C19 116.0(13) .
C11 C10 C13 108.3(9) .
C18 C10 C7 115.0(8) .
C11 C10 C7 111.0(8) .
C19 C10 C7 111.0(7) .
C13 C10 C7 115.2(7) .
C18 C10 C20 102.0(11) .
C19 C10 C20 105.9(14) .
C7 C10 C20 105.7(8) .
C11 C10 C12 108.7(10) .
C13 C10 C12 106.6(8) .
C7 C10 C12 106.7(6) .
C10 C11 H11A 109.5 .
C10 C11 H11B 109.5 .
H11A C11 H11B 109.5 .
C10 C11 H11C 109.5 .
H11A C11 H11C 109.5 .
H11B C11 H11C 109.5 .
C10 C12 H12A 109.5 .
C10 C12 H12B 109.5 .
H12A C12 H12B 109.5 .
C10 C12 H12C 109.5 .
H12A C12 H12C 109.5 .
H12B C12 H12C 109.5 .
C10 C13 H13A 109.5 .
C10 C13 H13B 109.5 .
H13A C13 H13B 109.5 .
C10 C13 H13C 109.5 .
H13A C13 H13C 109.5 .
H13B C13 H13C 109.5 .
C10 C18 H18A 109.5 .
C10 C18 H18B 109.5 .
H18A C18 H18B 109.5 .
C10 C18 H18C 109.5 .
H18A C18 H18C 109.5 .
H18B C18 H18C 109.5 .
C10 C19 H19A 109.5 .
C10 C19 H19B 109.5 .
H19A C19 H19B 109.5 .
C10 C19 H19C 109.5 .
H19A C19 H19C 109.5 .
H19B C19 H19C 109.5 .
C10 C20 H20A 109.5 .
C10 C20 H20B 109.5 .
H20A C20 H20B 109.5 .
C10 C20 H20C 109.5 .
H20A C20 H20C 109.5 .
H20B C20 H20C 109.5 .
C5 C14 C15 115.2(8) .
C5 C14 H14A 108.5 .
C15 C14 H14A 108.5 .
C5 C14 H14B 108.5 .
C15 C14 H14B 108.5 .
H14A C14 H14B 107.5 .
C16 C15 C14 120.9(10) .
C16 C15 H15A 107.1 .
C14 C15 H15A 107.1 .
C16 C15 H15B 107.1 .
C14 C15 H15B 107.1 .
H15A C15 H15B 106.8 .
C15 C16 C17 109.4(10) .
C15 C16 H16A 109.8 .
C17 C16 H16A 109.8 .
C15 C16 H16B 109.8 .
C17 C16 H16B 109.8 .
H16A C16 H16B 108.2 .
C17 C17 C16 129.3(5) 2
C17 C17 H17A 105.0 2
C16 C17 H17A 105.0 .
C17 C17 H17B 105.0 2
C16 C17 H17B 105.0 .
H17A C17 H17B 105.8 .

loop_
_geom_bond_atom_site_label_1
_geom_bond_atom_site_label_2
_geom_bond_distance
_geom_bond_site_symmetry_2
O1 C9 1.399(7) .
O1 C4 1.416(6) .
C1 C1 1.349(11) 2
C1 C3 1.454(7) .
C1 C2 1.503(7) .
C2 H2A 0.9800 .
C2 H2B 0.9800 .
C2 H2C 0.9800 .
C3 C4 1.386(7) .
C3 C8 1.385(7) .
C4 C5 1.396(8) .
C5 C6 1.396(8) .
C5 C14 1.431(9) .
C6 C7 1.390(8) .
C6 H6 0.9500 .
C7 C8 1.377(7) .
C7 C10 1.531(7) .
C8 H8 0.9500 .
C9 H9A 0.9800 .
C9 H9B 0.9800 .
C9 H9C 0.9800 .
C10 C18 1.478(12) .
C10 C11 1.481(12) .
C10 C19 1.514(13) .
C10 C13 1.504(13) .
C10 C20 1.534(15) .
C10 C12 1.572(12) .
C11 H11A 0.9800 .
C11 H11B 0.9800 .
C11 H11C 0.9800 .
C12 H12A 0.9800 .
C12 H12B 0.9800 .
C12 H12C 0.9800 .
C13 H13A 0.9800 .
C13 H13B 0.9800 .
C13 H13C 0.9800 .
C18 H18A 0.9800 .
C18 H18B 0.9800 .
C18 H18C 0.9800 .
C19 H19A 0.9800 .
C19 H19B 0.9800 .
C19 H19C 0.9800 .
C20 H20A 0.9800 .
C20 H20B 0.9800 .
C20 H20C 0.9800 .
C14 C15 1.444(8) .
C14 H14A 0.9900 .
C14 H14B 0.9900 .
C15 C16 1.431(8) .
C15 H15A 0.9900 .
C15 H15B 0.9900 .
C16 C17 1.481(8) .
C16 H16A 0.9900 .
C16 H16B 0.9900 .
C17 C17 1.333(18) 2
C17 H17A 0.9900 .
C17 H17B 0.9900 .

loop_
_geom_torsion_atom_site_label_1
_geom_torsion_atom_site_label_2
_geom_torsion_atom_site_label_3
_geom_torsion_atom_site_label_4
_geom_torsion
_geom_torsion_site_symmetry_1
_geom_torsion_site_symmetry_4
C1 C1 C3 C4 -73.5(10) 2 .
C2 C1 C3 C4 111.5(6) . .
C1 C1 C3 C8 107.5(8) 2 .
C2 C1 C3 C8 -67.6(7) . .
C8 C3 C4 C5 -2.0(8) . .
C1 C3 C4 C5 179.0(6) . .
C8 C3 C4 O1 -177.9(5) . .
C1 C3 C4 O1 3.0(8) . .
C9 O1 C4 C3 -75.2(7) . .
C9 O1 C4 C5 108.6(6) . .
C3 C4 C5 C6 1.0(9) . .
O1 C4 C5 C6 177.0(5) . .
C3 C4 C5 C14 178.7(7) . .
O1 C4 C5 C14 -5.2(9) . .
C4 C5 C6 C7 -0.9(9) . .
C14 C5 C6 C7 -178.7(7) . .
C5 C6 C7 C8 1.8(9) . .
C5 C6 C7 C10 -175.7(6) . .
C6 C7 C8 C3 -3.1(9) . .
C10 C7 C8 C3 174.4(5) . .
C4 C3 C8 C7 3.2(8) . .
C1 C3 C8 C7 -177.7(6) . .
C8 C7 C10 C18 13.0(13) . .
C6 C7 C10 C18 -169.6(11) . .
C8 C7 C10 C11 60.1(11) . .
C6 C7 C10 C11 -122.6(10) . .
C8 C7 C10 C19 -121.1(16) . .
C6 C7 C10 C19 56.2(17) . .
C8 C7 C10 C13 -176.4(9) . .
C6 C7 C10 C13 1.0(11) . .
C8 C7 C10 C20 124.6(11) . .
C6 C7 C10 C20 -58.1(11) . .
C8 C7 C10 C12 -58.2(10) . .
C6 C7 C10 C12 119.1(10) . .
C6 C5 C14 C15 -68.9(11) . .
C4 C5 C14 C15 113.4(9) . .
C5 C14 C15 C16 -53.6(15) . .
C14 C15 C16 C17 142.8(11) . .
C15 C16 C17 C17 -106(3) . 2
